data_4111723
loop_
_publ_author_name
'Wesley H. Bernskoetter'
'Jaime A. Pool'
'Emil Lobkovsky'
'Paul J. Chirik'

_publ_section_title
;
 Dinitrogen Functionalization with Terminal Alkynes, Amines, and
 Hydrazines Promoted by [(\h5-C5Me4H)2Zr]2(\m2,\h2,\h2-N2): Observation of
 Side-On and End-On Diazenido Complexes in the Reduction of N2 to
 Hydrazine
;
_journal_name_full 'Journal of the American Chemical Society'
_journal_page_first 7901
_journal_page_last 7911
_journal_paper_doi 10.1021/ja050387b
_journal_volume 127
_journal_year 2005
_chemical_formula_sum 'C25 H34 N Zr'
_chemical_formula_weight 439.75
_chemical_name_systematic
; 
 ? 
;
_space_group_IT_number 2
_symmetry_cell_setting triclinic
_symmetry_space_group_name_Hall '-P 1'
_symmetry_space_group_name_H-M 'P -1'
_atom_sites_solution_hydrogens difmap
_atom_sites_solution_primary direct
_atom_sites_solution_secondary difmap
_audit_creation_method SHELXL-97
_cell_angle_alpha 64.170(1)
_cell_angle_beta 68.031(1)
_cell_angle_gamma 80.648(1)
_cell_formula_units_Z 2
_cell_length_a 9.8743(7)
_cell_length_b 11.2286(8)
_cell_length_c 11.5291(9)
_cell_measurement_reflns_used 9163
_cell_measurement_temperature 173(2)
_cell_measurement_theta_max 32.33
_cell_measurement_theta_min 2.22
_cell_volume 1067.02(14)
_computing_cell_refinement 'Bruker SAINT'
_computing_data_collection 'Bruker SMART'
_computing_data_reduction 'Bruker SAINT'
_computing_molecular_graphics 'Bruker SHELXTL'
_computing_publication_material 'Bruker SHELXTL'
_computing_structure_refinement 'SHELXL-97 (Sheldrick, 1997)'
_computing_structure_solution 'SHELXS-97 (Sheldrick, 1990)'
_diffrn_ambient_temperature 173(2)
_diffrn_measured_fraction_theta_full 0.914
_diffrn_measured_fraction_theta_max 0.914
_diffrn_measurement_device_type 'Bruker 1K CCD area detector'
_diffrn_measurement_method '0.3 deg. omega scans'
_diffrn_radiation_monochromator graphite
_diffrn_radiation_source 'fine-focus sealed tube'
_diffrn_radiation_type MoK\a
_diffrn_radiation_wavelength 0.71073
_diffrn_reflns_av_R_equivalents 0.0246
_diffrn_reflns_av_sigmaI/netI 0.0406
_diffrn_reflns_limit_h_max 14
_diffrn_reflns_limit_h_min -14
_diffrn_reflns_limit_k_max 16
_diffrn_reflns_limit_k_min -16
_diffrn_reflns_limit_l_max 17
_diffrn_reflns_limit_l_min -16
_diffrn_reflns_number 13867
_diffrn_reflns_theta_full 32.49
_diffrn_reflns_theta_max 32.49
_diffrn_reflns_theta_min 2.09
_exptl_absorpt_coefficient_mu 0.525
_exptl_absorpt_correction_T_max 0.9494
_exptl_absorpt_correction_T_min 0.9024
_exptl_absorpt_correction_type 'semiempirical by SADABS'
_exptl_crystal_colour red
_exptl_crystal_density_diffrn 1.369
_exptl_crystal_density_meas 0
_exptl_crystal_description block
_exptl_crystal_F_000 462
_exptl_crystal_size_max 0.20
_exptl_crystal_size_mid 0.15
_exptl_crystal_size_min 0.10
_refine_diff_density_max 0.739
_refine_diff_density_min -1.038
_refine_diff_density_rms 0.082
_refine_ls_extinction_method none
_refine_ls_goodness_of_fit_ref 1.027
_refine_ls_hydrogen_treatment isotropic
_refine_ls_matrix_type full
_refine_ls_number_parameters 380
_refine_ls_number_reflns 7057
_refine_ls_number_restraints 0
_refine_ls_restrained_S_all 1.027
_refine_ls_R_factor_all 0.0439
_refine_ls_R_factor_gt 0.0346
_refine_ls_shift/su_max 0.141
_refine_ls_shift/su_mean 0.005
_refine_ls_structure_factor_coef Fsqd
_refine_ls_weighting_details 'calc w=1/[\s^2^(Fo^2^)+(0.0475P)^2^+0.3463P] where P=(Fo^2^+2Fc^2^)/3'
_refine_ls_weighting_scheme calc
_refine_ls_wR_factor_gt 0.0812
_refine_ls_wR_factor_ref 0.0849
_reflns_number_gt 6169
_reflns_number_total 7057
_reflns_threshold_expression >2sigma(I)
_cod_data_source_file ja050387bsi20050325_083704.cif
_cod_data_source_block wb8
_cod_database_code 4111723

loop_
_symmetry_equiv_pos_as_xyz
'x, y, z'
'-x, -y, -z'

loop_
_atom_site_label
_atom_site_type_symbol
_atom_site_fract_x
_atom_site_fract_y
_atom_site_fract_z
_atom_site_U_iso_or_equiv
_atom_site_adp_type
_atom_site_occupancy
_atom_site_symmetry_multiplicity
_atom_site_calc_flag
Zr1 Zr 0.196695(16) 0.144690(15) 0.261681(15) 0.01300(5) Uani 1 1 d
N1 N 0.06243(15) 0.00152(15) 0.44286(14) 0.0171(3) Uani 1 1 d
H1N H 0.089(3) -0.080(2) 0.456(2) 0.027(6) Uiso 1 1 d
C1 C 0.00996(19) 0.31319(17) 0.30846(18) 0.0177(3) Uani 1 1 d
H1 H -0.033(2) 0.306(2) 0.402(2) 0.014(5) Uiso 1 1 d
C2 C 0.13481(19) 0.39127(17) 0.20965(18) 0.0189(3) Uani 1 1 d
C3 C 0.1620(2) 0.37989(17) 0.08595(18) 0.0208(3) Uani 1 1 d
C4 C 0.0509(2) 0.29835(18) 0.10669(18) 0.0203(3) Uani 1 1 d
C5 C -0.04445(19) 0.25785(17) 0.24424(18) 0.0184(3) Uani 1 1 d
C6 C 0.3362(2) 0.12364(18) 0.04163(18) 0.0213(3) Uani 1 1 d
H6 H 0.323(2) 0.193(2) -0.042(2) 0.017(5) Uiso 1 1 d
C7 C 0.44560(19) 0.12014(18) 0.09509(18) 0.0208(3) Uani 1 1 d
C8 C 0.43088(19) -0.00170(18) 0.21187(19) 0.0205(3) Uani 1 1 d
C9 C 0.3110(2) -0.07133(17) 0.23085(18) 0.0201(3) Uani 1 1 d
C10 C 0.2518(2) 0.00606(18) 0.12569(18) 0.0205(3) Uani 1 1 d
C11 C 0.3433(2) 0.17483(19) 0.3693(2) 0.0218(3) Uani 1 1 d
H11B H 0.451(3) 0.196(2) 0.303(3) 0.030(6) Uiso 1 1 d
H11A H 0.347(3) 0.087(3) 0.428(3) 0.040(7) Uiso 1 1 d
C12 C 0.3013(2) 0.25242(18) 0.45371(19) 0.0208(3) Uani 1 1 d
C13 C 0.1715(2) 0.2275(2) 0.5664(2) 0.0242(4) Uani 1 1 d
H13 H 0.113(2) 0.158(2) 0.589(2) 0.021(5) Uiso 1 1 d
C14 C 0.1293(3) 0.3045(2) 0.6411(3) 0.0355(5) Uani 1 1 d
H14 H 0.038(3) 0.284(3) 0.717(3) 0.040(7) Uiso 1 1 d
C15 C 0.2152(3) 0.4096(2) 0.6054(3) 0.0418(6) Uani 1 1 d
H15 H 0.184(3) 0.462(3) 0.653(3) 0.045(8) Uiso 1 1 d
C16 C 0.3446(3) 0.4342(2) 0.4974(3) 0.0384(6) Uani 1 1 d
H16 H 0.407(3) 0.509(3) 0.466(3) 0.040(7) Uiso 1 1 d
C17 C 0.3888(2) 0.3558(2) 0.4239(2) 0.0295(4) Uani 1 1 d
H17 H 0.481(3) 0.372(3) 0.346(3) 0.037(7) Uiso 1 1 d
C18 C 0.2079(2) 0.48798(19) 0.2248(2) 0.0277(4) Uani 1 1 d
H18C H 0.320(3) 0.482(3) 0.191(3) 0.039(7) Uiso 1 1 d
H18B H 0.195(3) 0.575(3) 0.163(3) 0.033(7) Uiso 1 1 d
H18A H 0.168(3) 0.477(2) 0.323(3) 0.031(6) Uiso 1 1 d
C19 C 0.2709(3) 0.4609(2) -0.0505(2) 0.0323(5) Uani 1 1 d
H19C H 0.230(3) 0.540(3) -0.098(3) 0.057(9) Uiso 1 1 d
H19B H 0.308(4) 0.415(3) -0.097(3) 0.054(9) Uiso 1 1 d
H19A H 0.353(4) 0.493(3) -0.046(4) 0.067(10) Uiso 1 1 d
C20 C 0.0234(3) 0.2846(2) -0.0065(2) 0.0315(5) Uani 1 1 d
H20C H -0.048(3) 0.215(3) 0.027(3) 0.038(7) Uiso 1 1 d
H20B H 0.110(3) 0.259(3) -0.066(3) 0.044(8) Uiso 1 1 d
H20A H 0.002(3) 0.362(3) -0.063(3) 0.051(9) Uiso 1 1 d
C21 C -0.1838(2) 0.1815(2) 0.3056(2) 0.0273(4) Uani 1 1 d
H21B H -0.213(4) 0.128(4) 0.404(4) 0.068(11) Uiso 1 1 d
H21A H -0.185(4) 0.129(4) 0.275(4) 0.081(13) Uiso 1 1 d
H21A H -0.262(5) 0.235(4) 0.290(4) 0.092(13) Uiso 1 1 d
C22 C 0.5606(2) 0.2233(2) 0.0328(2) 0.0306(4) Uani 1 1 d
H22B H 0.528(4) 0.294(4) 0.055(4) 0.063(10) Uiso 1 1 d
H22A H 0.594(4) 0.253(4) -0.053(4) 0.068(11) Uiso 1 1 d
H22C H 0.635(4) 0.197(4) 0.068(4) 0.080(12) Uiso 1 1 d
C23 C 0.5346(2) -0.0572(2) 0.2898(3) 0.0306(4) Uani 1 1 d
H23C H 0.594(3) -0.119(3) 0.258(3) 0.044(8) Uiso 1 1 d
H23B H 0.591(4) 0.010(4) 0.284(4) 0.069(11) Uiso 1 1 d
H23A H 0.487(3) -0.099(3) 0.382(4) 0.055(9) Uiso 1 1 d
C24 C 0.2697(3) -0.2107(2) 0.3319(2) 0.0283(4) Uani 1 1 d
H24C H 0.281(3) -0.233(3) 0.421(3) 0.036(7) Uiso 1 1 d
H24B H 0.164(3) -0.234(3) 0.356(3) 0.049(8) Uiso 1 1 d
H24A H 0.331(4) -0.265(3) 0.297(3) 0.061(10) Uiso 1 1 d
C25 C 0.1327(2) -0.0353(2) 0.0992(2) 0.0295(4) Uani 1 1 d
H25C H 0.140(3) 0.009(3) 0.001(3) 0.050(8) Uiso 1 1 d
H25B H 0.032(4) -0.031(3) 0.164(3) 0.060(9) Uiso 1 1 d
H25A H 0.147(4) -0.129(4) 0.111(4) 0.072(11) Uiso 1 1 d

loop_
_atom_site_aniso_label
_atom_site_aniso_U_11
_atom_site_aniso_U_22
_atom_site_aniso_U_33
_atom_site_aniso_U_23
_atom_site_aniso_U_13
_atom_site_aniso_U_12
Zr1 0.01278(8) 0.01311(8) 0.01103(7) -0.00358(5) -0.00383(5) 0.00077(5)
N1 0.0154(6) 0.0170(7) 0.0148(6) -0.0049(5) -0.0029(5) 0.0007(5)
C1 0.0184(8) 0.0162(7) 0.0173(7) -0.0058(6) -0.0074(6) 0.0034(6)
C2 0.0199(8) 0.0142(7) 0.0206(8) -0.0042(6) -0.0090(6) 0.0012(6)
C3 0.0209(8) 0.0173(8) 0.0175(8) -0.0025(6) -0.0061(6) 0.0025(6)
C4 0.0220(8) 0.0209(8) 0.0189(8) -0.0075(6) -0.0109(7) 0.0052(6)
C5 0.0171(7) 0.0172(7) 0.0205(8) -0.0061(6) -0.0094(6) 0.0031(6)
C6 0.0234(8) 0.0220(8) 0.0151(7) -0.0077(6) -0.0043(6) 0.0037(6)
C7 0.0168(8) 0.0229(8) 0.0176(8) -0.0088(7) -0.0005(6) 0.0013(6)
C8 0.0180(8) 0.0220(8) 0.0213(8) -0.0107(7) -0.0064(6) 0.0048(6)
C9 0.0217(8) 0.0172(8) 0.0181(8) -0.0082(6) -0.0038(6) 0.0037(6)
C10 0.0211(8) 0.0219(8) 0.0197(8) -0.0114(7) -0.0060(6) 0.0027(6)
C11 0.0190(8) 0.0249(9) 0.0229(8) -0.0099(7) -0.0091(7) 0.0021(7)
C12 0.0228(8) 0.0196(8) 0.0222(8) -0.0059(7) -0.0137(7) 0.0016(6)
C13 0.0277(9) 0.0240(9) 0.0245(9) -0.0107(7) -0.0116(7) -0.0007(7)
C14 0.0423(13) 0.0393(12) 0.0343(11) -0.0227(10) -0.0166(10) 0.0069(10)
C15 0.0601(16) 0.0335(12) 0.0566(16) -0.0301(12) -0.0377(14) 0.0143(11)
C16 0.0508(14) 0.0221(10) 0.0595(16) -0.0138(10) -0.0410(13) 0.0018(9)
C17 0.0293(10) 0.0250(9) 0.0379(11) -0.0076(8) -0.0211(9) -0.0014(8)
C18 0.0339(11) 0.0154(8) 0.0362(11) -0.0047(8) -0.0212(9) -0.0006(7)
C19 0.0345(11) 0.0221(9) 0.0215(9) 0.0011(8) -0.0018(8) 0.0001(8)
C20 0.0409(12) 0.0360(11) 0.0270(10) -0.0157(9) -0.0230(9) 0.0119(9)
C21 0.0200(9) 0.0276(10) 0.0310(10) -0.0049(8) -0.0129(8) -0.0021(7)
C22 0.0224(9) 0.0306(11) 0.0287(11) -0.0104(9) 0.0021(8) -0.0058(8)
C23 0.0261(10) 0.0339(11) 0.0363(12) -0.0179(9) -0.0167(9) 0.0137(8)
C24 0.0372(11) 0.0177(8) 0.0237(9) -0.0077(7) -0.0058(8) 0.0031(8)
C25 0.0311(10) 0.0333(11) 0.0329(11) -0.0188(9) -0.0146(9) 0.0018(8)

loop_
_atom_type_symbol
_atom_type_description
_atom_type_scat_dispersion_real
_atom_type_scat_dispersion_imag
_atom_type_scat_source
C C 0.0033 0.0016 'International Tables Vol C Tables 4.2.6.8 and 6.1.1.4'
H H 0.0000 0.0000 'International Tables Vol C Tables 4.2.6.8 and 6.1.1.4'
N N 0.0061 0.0033 'International Tables Vol C Tables 4.2.6.8 and 6.1.1.4'
Zr Zr -2.9673 0.5597 'International Tables Vol C Tables 4.2.6.8 and 6.1.1.4'

loop_
_geom_angle_atom_site_label_1
_geom_angle_atom_site_label_2
_geom_angle_atom_site_label_3
_geom_angle
_geom_angle_site_symmetry_1
N1 Zr1 C11 94.25(6) .
N1 Zr1 C6 127.23(6) .
C11 Zr1 C6 114.53(6) .
N1 Zr1 C1 87.39(6) .
C11 Zr1 C1 94.61(6) .
C6 Zr1 C1 129.66(6) .
N1 Zr1 C10 94.51(6) .
C11 Zr1 C10 128.00(6) .
C6 Zr1 C10 32.86(6) .
C1 Zr1 C10 136.92(6) .
N1 Zr1 C5 83.78(6) .
C11 Zr1 C5 127.30(6) .
C6 Zr1 C5 107.67(6) .
C1 Zr1 C5 32.76(6) .
C10 Zr1 C5 104.59(6) .
N1 Zr1 C7 130.01(6) .
C11 Zr1 C7 82.21(6) .
C6 Zr1 C7 32.65(6) .
C1 Zr1 C7 142.54(6) .
C10 Zr1 C7 54.02(6) .
C5 Zr1 C7 136.54(6) .
N1 Zr1 C4 111.77(6) .
C11 Zr1 C4 135.36(6) .
C6 Zr1 C4 78.28(6) .
C1 Zr1 C4 53.29(6) .
C10 Zr1 C4 86.82(6) .
C5 Zr1 C4 32.01(6) .
C7 Zr1 C4 104.64(6) .
N1 Zr1 C2 118.32(6) .
C11 Zr1 C2 83.20(6) .
C6 Zr1 C2 108.68(6) .
C1 Zr1 C2 32.35(6) .
C10 Zr1 C2 134.17(6) .
C5 Zr1 C2 53.60(6) .
C7 Zr1 C2 110.76(6) .
C4 Zr1 C2 52.81(6) .
N1 Zr1 C3 136.30(6) .
C11 Zr1 C3 105.44(6) .
C6 Zr1 C3 79.15(6) .
C1 Zr1 C3 53.04(6) .
C10 Zr1 C3 102.68(6) .
C5 Zr1 C3 53.19(6) .
C7 Zr1 C3 91.66(6) .
C4 Zr1 C3 31.97(6) .
C2 Zr1 C3 31.53(6) .
N1 Zr1 C9 79.63(6) .
C11 Zr1 C9 100.86(6) .
C6 Zr1 C9 53.12(6) .
C1 Zr1 C9 160.43(6) .
C10 Zr1 C9 31.97(6) .
C5 Zr1 C9 130.00(6) .
C7 Zr1 C9 52.76(6) .
C4 Zr1 C9 118.58(6) .
C2 Zr1 C9 161.49(6) .
C3 Zr1 C9 131.77(6) .
N1 Zr1 C8 99.09(6) .
C11 Zr1 C8 75.11(6) .
C6 Zr1 C8 52.94(6) .
C1 Zr1 C8 168.14(6) .
C10 Zr1 C8 52.89(6) .
C5 Zr1 C8 157.35(6) .
C7 Zr1 C8 31.70(6) .
C4 Zr1 C8 131.22(6) .
C2 Zr1 C8 137.96(6) .
C3 Zr1 C8 123.36(6) .
C9 Zr1 C8 31.35(6) .
N1 N1 Zr1 137.62(15) 2_556
C2 C1 C5 108.79(15) .
C2 C1 Zr1 76.83(10) .
C5 C1 Zr1 75.11(10) .
C3 C2 C1 107.54(16) .
C3 C2 C18 125.13(17) .
C1 C2 C18 126.43(17) .
C3 C2 Zr1 74.87(10) .
C1 C2 Zr1 70.82(9) .
C18 C2 Zr1 128.36(12) .
C2 C3 C4 108.24(15) .
C2 C3 C19 125.27(19) .
C4 C3 C19 125.48(18) .
C2 C3 Zr1 73.61(10) .
C4 C3 Zr1 73.37(10) .
C19 C3 Zr1 127.95(13) .
C5 C4 C3 108.31(16) .
C5 C4 C20 126.02(18) .
C3 C4 C20 124.40(18) .
C5 C4 Zr1 72.50(10) .
C3 C4 Zr1 74.65(10) .
C20 C4 Zr1 128.96(13) .
C4 C5 C1 107.07(15) .
C4 C5 C21 125.79(17) .
C1 C5 C21 126.92(17) .
C4 C5 Zr1 75.49(10) .
C1 C5 Zr1 72.13(9) .
C21 C5 Zr1 122.12(12) .
C7 C6 C10 108.80(16) .
C7 C6 Zr1 76.16(10) .
C10 C6 Zr1 75.10(10) .
C6 C7 C8 107.55(16) .
C6 C7 C22 125.39(18) .
C8 C7 C22 126.96(18) .
C6 C7 Zr1 71.19(10) .
C8 C7 Zr1 77.57(10) .
C22 C7 Zr1 119.89(13) .
C7 C8 C9 107.92(16) .
C7 C8 C23 126.55(18) .
C9 C8 C23 124.99(18) .
C7 C8 Zr1 70.73(10) .
C9 C8 Zr1 73.39(10) .
C23 C8 Zr1 128.12(13) .
C10 C9 C8 108.48(16) .
C10 C9 C24 125.90(18) .
C8 C9 C24 125.04(18) .
C10 C9 Zr1 70.58(10) .
C8 C9 Zr1 75.26(10) .
C24 C9 Zr1 126.95(12) .
C9 C10 C6 107.24(16) .
C9 C10 C25 126.26(17) .
C6 C10 C25 126.19(18) .
C9 C10 Zr1 77.46(10) .
C6 C10 Zr1 72.04(10) .
C25 C10 Zr1 121.19(13) .
C12 C11 Zr1 125.34(12) .
C13 C12 C17 116.49(19) .
C13 C12 C11 121.86(17) .
C17 C12 C11 121.65(18) .
C14 C13 C12 121.6(2) .
C13 C14 C15 120.5(2) .
C16 C15 C14 119.0(2) .
C15 C16 C17 120.8(2) .
C16 C17 C12 121.5(2) .

loop_
_geom_bond_atom_site_label_1
_geom_bond_atom_site_label_2
_geom_bond_distance
_geom_bond_site_symmetry_2
Zr1 N1 2.0975(14) .
Zr1 C11 2.3700(19) .
Zr1 C6 2.4883(18) .
Zr1 C1 2.5064(17) .
Zr1 C10 2.5279(18) .
Zr1 C5 2.5450(17) .
Zr1 C7 2.5524(17) .
Zr1 C4 2.5834(17) .
Zr1 C2 2.5839(17) .
Zr1 C3 2.6000(17) .
Zr1 C9 2.6165(17) .
Zr1 C8 2.6406(17) .
N1 N1 1.420(3) 2_556
C1 C2 1.420(2) .
C1 C5 1.425(2) .
C2 C3 1.408(3) .
C2 C18 1.499(3) .
C3 C4 1.428(3) .
C3 C19 1.505(3) .
C4 C5 1.415(2) .
C4 C20 1.502(3) .
C5 C21 1.501(3) .
C6 C7 1.418(3) .
C6 C10 1.420(3) .
C7 C8 1.421(3) .
C7 C22 1.497(3) .
C8 C9 1.420(3) .
C8 C23 1.496(3) .
C9 C10 1.419(3) .
C9 C24 1.496(3) .
C10 C25 1.504(3) .
C11 C12 1.483(3) .
C12 C13 1.401(3) .
C12 C17 1.403(3) .
C13 C14 1.388(3) .
C14 C15 1.388(4) .
C15 C16 1.372(4) .
C16 C17 1.390(3) .
